data_7237324
loop_
_publ_author_name
'Cai, Yuanjing'
'Shi, Changsheng'
'Zhang, Han'
'Chen, Bin'
'Samedov, Kerim'
'Chen, Ming'
'Wang, Zhiming'
'Zhao, Zujin'
'Gu, Xinggui'
'Ma, Dongge'
'Qin, Anjun'
'Tang, Ben Zhong'

_publ_section_title
;
 Sulfur-bridged tetraphenylethylene AIEgens for deep-blue organic
 light-emitting diodes
;
_journal_issue 24
_journal_name_full 'Journal of Materials Chemistry C'
_journal_page_first 6534
_journal_paper_doi 10.1039/C8TC01509K
_journal_volume 6
_journal_year 2018
_chemical_formula_moiety 'C50 H36 N2 O2 S, C H Cl3'
_chemical_formula_sum 'C51 H37 Cl3 N2 O2 S'
_chemical_formula_weight 848.23
_space_group_crystal_system monoclinic
_space_group_IT_number 14
_space_group_name_Hall '-P 2ybc'
_space_group_name_H-M_alt 'P 1 21/c 1'
_atom_sites_solution_hydrogens geom
_atom_sites_solution_primary direct
_audit_creation_date 2017-07-25
_audit_creation_method
;
Olex2 1.2
(compiled 2017.03.28 svn.r3405 for OlexSys, GUI svn.r5337)
;
_audit_update_record
;
2018-03-01 deposited with the CCDC.
2018-05-17 downloaded from the CCDC.
;
_cell_angle_alpha 90
_cell_angle_beta 106.722(2)
_cell_angle_gamma 90
_cell_formula_units_Z 4
_cell_length_a 15.9689(4)
_cell_length_b 28.4291(4)
_cell_length_c 9.49878(19)
_cell_measurement_reflns_used 4977
_cell_measurement_temperature 99.98(10)
_cell_measurement_theta_max 75.9360
_cell_measurement_theta_min 4.2350
_cell_volume 4129.91(15)
_computing_cell_refinement 'CrysAlisPro 1.171.38.46 (Rigaku OD, 2015)'
_computing_data_collection 'CrysAlisPro 1.171.38.46 (Rigaku OD, 2015)'
_computing_data_reduction 'CrysAlisPro 1.171.38.46 (Rigaku OD, 2015)'
_computing_molecular_graphics 'Olex2 (Dolomanov et al., 2009)'
_computing_publication_material 'Olex2 (Dolomanov et al., 2009)'
_computing_structure_refinement 'ShelXL (Sheldrick, 2015)'
_computing_structure_solution 'ShelXS (Sheldrick, 2008)'
_diffrn_ambient_environment N~2~
_diffrn_ambient_temperature 99.98(10)
_diffrn_detector 'CCD plate'
_diffrn_detector_area_resol_mean 10.3577
_diffrn_detector_type Atlas
_diffrn_measured_fraction_theta_full 0.989
_diffrn_measured_fraction_theta_max 0.988
_diffrn_measurement_details
;
List of Runs (angles in degrees, time in seconds):

  # Type    Start    End  Width  t~exp~   \w     \q     \k     \f   Frames
#--------------------------------------------------------------------------
  1  \w     35.00 115.75   0.85    4.00    --  110.57-111.00  30.00   95
  2  \w     23.00  97.80   0.85    2.00    --   40.57-125.00 -90.00   88
  3  \w   -112.00 -71.20   0.85    2.00    --  -40.57-142.00 163.00   48
  4  \w   -114.00 -13.70   0.85    2.00    --  -40.57 -37.00  30.00  118
  5  \w     36.00 134.60   0.85    4.00    --  110.57 -45.00  60.00  116
  6  \w     80.00 178.60   0.85    4.00    --  110.57  30.00-120.00  116
  7  \w     62.00 146.15   0.85    4.00    --  110.57 178.00   0.00   99
;
_diffrn_measurement_device 'kappa diffractometer'
_diffrn_measurement_device_type 'SuperNova, Dual, Cu at zero, Atlas'
_diffrn_measurement_method '\w scans'
_diffrn_orient_matrix_type 'CrysAlisPro convention (1999,Acta A55,543-557)'
_diffrn_orient_matrix_UB_11 0.0211948000
_diffrn_orient_matrix_UB_12 -0.0529632000
_diffrn_orient_matrix_UB_13 0.0050530000
_diffrn_orient_matrix_UB_21 -0.0980850000
_diffrn_orient_matrix_UB_22 -0.0111460000
_diffrn_orient_matrix_UB_23 -0.0632632000
_diffrn_orient_matrix_UB_31 0.0090340000
_diffrn_orient_matrix_UB_32 0.0028440000
_diffrn_orient_matrix_UB_33 -0.1569125000
_diffrn_radiation_monochromator mirror
_diffrn_radiation_probe x-ray
_diffrn_radiation_type CuK\a
_diffrn_radiation_wavelength 1.54184
_diffrn_reflns_av_R_equivalents 0.0291
_diffrn_reflns_av_unetI/netI 0.0465
_diffrn_reflns_Laue_measured_fraction_full 0.989
_diffrn_reflns_Laue_measured_fraction_max 0.988
_diffrn_reflns_limit_h_max 19
_diffrn_reflns_limit_h_min -18
_diffrn_reflns_limit_k_max 33
_diffrn_reflns_limit_k_min -34
_diffrn_reflns_limit_l_max 6
_diffrn_reflns_limit_l_min -11
_diffrn_reflns_number 12935
_diffrn_reflns_point_group_measured_fraction_full 0.989
_diffrn_reflns_point_group_measured_fraction_max 0.988
_diffrn_reflns_theta_full 66.500
_diffrn_reflns_theta_max 67.500
_diffrn_reflns_theta_min 3.281
_diffrn_source 'micro-focus sealed X-ray tube'
_diffrn_source_current 0.80
_diffrn_source_power 0.040
_diffrn_source_target Cu
_diffrn_source_type 'SuperNova (Cu) X-ray Source'
_diffrn_source_voltage 50
_exptl_absorpt_coefficient_mu 2.833
_exptl_absorpt_correction_T_max 1.00000
_exptl_absorpt_correction_T_min 0.79352
_exptl_absorpt_correction_type multi-scan
_exptl_absorpt_process_details
;
CrysAlisPro 1.171.38.46 (Rigaku Oxford Diffraction, 2015)
Empirical absorption correction using spherical harmonics,
 implemented in SCALE3 ABSPACK scaling algorithm.
;
_exptl_crystal_colour colourless
_exptl_crystal_density_diffrn 1.364
_exptl_crystal_density_method 'not measured'
_exptl_crystal_description needle
_exptl_crystal_F_000 1760
_exptl_crystal_size_max 0.4
_exptl_crystal_size_mid 0.05
_exptl_crystal_size_min 0.03
_refine_diff_density_max 0.380
_refine_diff_density_min -0.579
_refine_diff_density_rms 0.062
_refine_ls_extinction_method none
_refine_ls_goodness_of_fit_ref 1.022
_refine_ls_hydrogen_treatment constr
_refine_ls_matrix_type full
_refine_ls_number_parameters 532
_refine_ls_number_reflns 7349
_refine_ls_number_restraints 0
_refine_ls_restrained_S_all 1.022
_refine_ls_R_factor_all 0.0606
_refine_ls_R_factor_gt 0.0478
_refine_ls_shift/su_max 0.001
_refine_ls_shift/su_mean 0.000
_refine_ls_structure_factor_coef Fsqd
_refine_ls_weighting_details 'w=1/[\s^2^(Fo^2^)+(0.0800P)^2^+1.2980P] where P=(Fo^2^+2Fc^2^)/3'
_refine_ls_weighting_scheme calc
_refine_ls_wR_factor_gt 0.1297
_refine_ls_wR_factor_ref 0.1399
_reflns_Friedel_coverage 0.000
_reflns_number_gt 6000
_reflns_number_total 7349
_reflns_threshold_expression 'I > 2\s(I)'
_cod_data_source_file c8tc01509k2.cif
_cod_data_source_block cming8cult
_cod_original_cell_volume 4129.93(15)
_cod_database_code 7237324
_shelx_shelxl_version_number 2014/7
_shelx_space_group_comment
;
The symmetry employed for this shelxl refinement is uniquely defined
by the following loop, which should always be used as a source of
symmetry information in preference to the above space-group names.
They are only intended as comments.
;
_reflns_odcompleteness_completeness 98.66
_reflns_odcompleteness_iscentric 1
_reflns_odcompleteness_theta 68.13
_olex2_refinement_description
;
1. Fixed Uiso
 At 1.2 times of:
  All C(H) groups
2.a Ternary CH refined with riding coordinates:
 C1S(H1S)
2.b Aromatic/amide H refined with riding coordinates:
 C2(H2), C3(H3), C4(H4), C5(H5), C9(H9), C10(H10), C11(H11), C12(H12),
 C22(H22), C23(H23), C25(H25), C26(H26), C28(H28), C29(H29), C30(H30), C31(H31),
  C32(H32), C34(H34), C35(H35), C36(H36), C37(H37), C38(H38), C42(H42),
 C43(H43), C45(H45), C46(H46), C48(H48), C49(H49), C50(H50), C51(H51), C52(H52),
  C54(H54), C55(H55), C56(H56), C57(H57), C58(H58)
;
_olex2_date_sample_data_collection 2017-07-12
_olex2_submission_special_instructions 'No special instructions were received'
_oxdiff_exptl_absorpt_empirical_details
;
Empirical correction (ABSPACK) includes:
- Absorption correction using spherical harmonics
- Frame scaling
;
_oxdiff_exptl_absorpt_empirical_full_max 1.654
_oxdiff_exptl_absorpt_empirical_full_min 0.549

loop_
_space_group_symop_operation_xyz
'x, y, z'
'-x, y+1/2, -z+1/2'
'-x, -y, -z'
'x, -y-1/2, z-1/2'

loop_
_atom_site_label
_atom_site_type_symbol
_atom_site_fract_x
_atom_site_fract_y
_atom_site_fract_z
_atom_site_U_iso_or_equiv
_atom_site_adp_type
_atom_site_occupancy
_atom_site_site_symmetry_order
_atom_site_calc_flag
_atom_site_refinement_flags_posn
S1 S 0.43672(4) 0.63592(2) -0.00355(6) 0.02326(15) Uani 1 1 d .
O1 O 0.34467(12) 0.64149(7) -0.0743(2) 0.0344(4) Uani 1 1 d .
O2 O 0.49596(12) 0.64343(6) -0.09180(18) 0.0289(4) Uani 1 1 d .
N1 N 0.85941(13) 0.79290(7) 0.3344(2) 0.0204(4) Uani 1 1 d .
N2 N 0.88757(14) 0.46611(7) 0.1535(2) 0.0225(4) Uani 1 1 d .
C1 C 0.46768(16) 0.67267(8) 0.1518(3) 0.0215(5) Uani 1 1 d .
C2 C 0.41869(17) 0.71252(9) 0.1602(3) 0.0267(5) Uani 1 1 d .
H2 H 0.3673 0.7197 0.0835 0.032 Uiso 1 1 calc R
C3 C 0.44585(18) 0.74130(9) 0.2811(3) 0.0304(6) Uani 1 1 d .
H3 H 0.4139 0.7690 0.2876 0.036 Uiso 1 1 calc R
C4 C 0.52027(17) 0.72968(9) 0.3940(3) 0.0280(5) Uani 1 1 d .
H4 H 0.5385 0.7494 0.4781 0.034 Uiso 1 1 calc R
C5 C 0.56827(16) 0.68949(8) 0.3848(3) 0.0220(5) Uani 1 1 d .
H5 H 0.6186 0.6818 0.4632 0.026 Uiso 1 1 calc R
C6 C 0.54324(15) 0.66041(8) 0.2619(2) 0.0189(4) Uani 1 1 d .
C7 C 0.59108(15) 0.61630(8) 0.2479(2) 0.0179(4) Uani 1 1 d .
C8 C 0.53331(15) 0.57464(8) 0.1994(2) 0.0192(5) Uani 1 1 d .
C9 C 0.54627(16) 0.53077(8) 0.2676(3) 0.0237(5) Uani 1 1 d .
H9 H 0.5951 0.5261 0.3514 0.028 Uiso 1 1 calc R
C10 C 0.48901(16) 0.49384(9) 0.2150(3) 0.0274(5) Uani 1 1 d .
H10 H 0.4994 0.4642 0.2633 0.033 Uiso 1 1 calc R
C11 C 0.41718(17) 0.49936(9) 0.0936(3) 0.0292(6) Uani 1 1 d .
H11 H 0.3796 0.4735 0.0566 0.035 Uiso 1 1 calc R
C12 C 0.40047(16) 0.54337(9) 0.0258(3) 0.0269(5) Uani 1 1 d .
H12 H 0.3505 0.5481 -0.0560 0.032 Uiso 1 1 calc R
C13 C 0.45793(15) 0.57999(8) 0.0798(2) 0.0209(5) Uani 1 1 d .
C20 C 0.67764(14) 0.61705(7) 0.2624(2) 0.0163(4) Uani 1 1 d .
C21 C 0.72540(15) 0.66288(8) 0.2800(2) 0.0170(4) Uani 1 1 d .
C22 C 0.70305(15) 0.69712(8) 0.1703(2) 0.0188(4) Uani 1 1 d .
H22 H 0.6566 0.6913 0.0837 0.023 Uiso 1 1 calc R
C23 C 0.74765(15) 0.73933(8) 0.1860(2) 0.0187(4) Uani 1 1 d .
H23 H 0.7327 0.7619 0.1092 0.022 Uiso 1 1 calc R
C24 C 0.81467(14) 0.74899(8) 0.3144(2) 0.0183(4) Uani 1 1 d .
C25 C 0.83829(15) 0.71465(8) 0.4229(2) 0.0193(5) Uani 1 1 d .
H25 H 0.8842 0.7206 0.5101 0.023 Uiso 1 1 calc R
C26 C 0.79518(14) 0.67161(8) 0.4046(2) 0.0174(4) Uani 1 1 d .
H26 H 0.8134 0.6479 0.4777 0.021 Uiso 1 1 calc R
C27 C 0.81326(15) 0.83565(8) 0.2976(2) 0.0182(4) Uani 1 1 d .
C28 C 0.72411(16) 0.83866(8) 0.2906(2) 0.0211(5) Uani 1 1 d .
H28 H 0.6949 0.8120 0.3145 0.025 Uiso 1 1 calc R
C29 C 0.67871(16) 0.88050(9) 0.2488(3) 0.0245(5) Uani 1 1 d .
H29 H 0.6184 0.8821 0.2430 0.029 Uiso 1 1 calc R
C30 C 0.72030(17) 0.92003(8) 0.2154(2) 0.0239(5) Uani 1 1 d .
H30 H 0.6888 0.9485 0.1863 0.029 Uiso 1 1 calc R
C31 C 0.80827(17) 0.91736(8) 0.2252(2) 0.0221(5) Uani 1 1 d .
H31 H 0.8375 0.9445 0.2044 0.027 Uiso 1 1 calc R
C32 C 0.85481(16) 0.87568(8) 0.2651(2) 0.0203(5) Uani 1 1 d .
H32 H 0.9151 0.8745 0.2702 0.024 Uiso 1 1 calc R
C33 C 0.95182(15) 0.79233(8) 0.4020(3) 0.0223(5) Uani 1 1 d .
C34 C 0.98989(18) 0.82183(9) 0.5194(3) 0.0298(6) Uani 1 1 d .
H34 H 0.9548 0.8428 0.5560 0.036 Uiso 1 1 calc R
C35 C 1.08022(18) 0.82035(10) 0.5832(3) 0.0371(7) Uani 1 1 d .
H35 H 1.1068 0.8410 0.6619 0.045 Uiso 1 1 calc R
C36 C 1.13175(18) 0.78894(10) 0.5327(4) 0.0397(7) Uani 1 1 d .
H36 H 1.1931 0.7878 0.5778 0.048 Uiso 1 1 calc R
C37 C 1.09336(18) 0.75958(10) 0.4171(3) 0.0357(6) Uani 1 1 d .
H37 H 1.1282 0.7379 0.3827 0.043 Uiso 1 1 calc R
C38 C 1.00398(17) 0.76156(9) 0.3506(3) 0.0269(5) Uani 1 1 d .
H38 H 0.9781 0.7417 0.2692 0.032 Uiso 1 1 calc R
C41 C 0.73174(14) 0.57629(8) 0.2418(2) 0.0168(4) Uani 1 1 d .
C42 C 0.75765(15) 0.53906(8) 0.3390(2) 0.0183(4) Uani 1 1 d .
H42 H 0.7394 0.5383 0.4257 0.022 Uiso 1 1 calc R
C43 C 0.80972(15) 0.50291(8) 0.3124(2) 0.0195(5) Uani 1 1 d .
H43 H 0.8270 0.4781 0.3816 0.023 Uiso 1 1 calc R
C44 C 0.83702(14) 0.50270(8) 0.1848(2) 0.0188(4) Uani 1 1 d .
C45 C 0.81513(15) 0.54152(8) 0.0912(2) 0.0205(5) Uani 1 1 d .
H45 H 0.8355 0.5431 0.0067 0.025 Uiso 1 1 calc R
C46 C 0.76438(15) 0.57763(8) 0.1195(2) 0.0192(5) Uani 1 1 d .
H46 H 0.7513 0.6039 0.0550 0.023 Uiso 1 1 calc R
C47 C 0.92294(15) 0.43100(8) 0.2630(2) 0.0203(5) Uani 1 1 d .
C48 C 0.99165(15) 0.44279(8) 0.3858(2) 0.0210(5) Uani 1 1 d .
H48 H 1.0166 0.4734 0.3944 0.025 Uiso 1 1 calc R
C49 C 1.02365(16) 0.40967(9) 0.4958(3) 0.0241(5) Uani 1 1 d .
H49 H 1.0705 0.4176 0.5796 0.029 Uiso 1 1 calc R
C50 C 0.98684(17) 0.36492(9) 0.4827(3) 0.0259(5) Uani 1 1 d .
H50 H 1.0080 0.3424 0.5586 0.031 Uiso 1 1 calc R
C51 C 0.91906(17) 0.35312(9) 0.3586(3) 0.0284(5) Uani 1 1 d .
H51 H 0.8947 0.3224 0.3490 0.034 Uiso 1 1 calc R
C52 C 0.88703(16) 0.38621(9) 0.2488(3) 0.0251(5) Uani 1 1 d .
H52 H 0.8407 0.3782 0.1643 0.030 Uiso 1 1 calc R
C53 C 0.88395(16) 0.45561(8) 0.0042(2) 0.0208(5) Uani 1 1 d .
C54 C 0.80535(17) 0.45511(10) -0.1061(3) 0.0299(6) Uani 1 1 d .
H54 H 0.7523 0.4612 -0.0830 0.036 Uiso 1 1 calc R
C55 C 0.80371(17) 0.44579(10) -0.2499(3) 0.0330(6) Uani 1 1 d .
H55 H 0.7496 0.4459 -0.3251 0.040 Uiso 1 1 calc R
C56 C 0.88001(17) 0.43627(9) -0.2849(3) 0.0264(5) Uani 1 1 d .
H56 H 0.8787 0.4297 -0.3836 0.032 Uiso 1 1 calc R
C57 C 0.95855(16) 0.43635(8) -0.1745(3) 0.0239(5) Uani 1 1 d .
H57 H 1.0113 0.4298 -0.1980 0.029 Uiso 1 1 calc R
C58 C 0.96117(16) 0.44590(8) -0.0301(3) 0.0216(5) Uani 1 1 d .
H58 H 1.0154 0.4458 0.0449 0.026 Uiso 1 1 calc R
Cl1 Cl 0.68995(5) 0.41814(2) 0.37462(7) 0.03448(17) Uani 1 1 d .
Cl2 Cl 0.56901(6) 0.39678(4) 0.53720(9) 0.0651(3) Uani 1 1 d .
Cl3 Cl 0.70168(8) 0.32847(3) 0.52141(12) 0.0782(4) Uani 1 1 d .
C1S C 0.6304(2) 0.37274(11) 0.4281(3) 0.0393(7) Uani 1 1 d .
H1S H 0.5893 0.3588 0.3379 0.047 Uiso 1 1 calc R

loop_
_atom_site_aniso_label
_atom_site_aniso_U_11
_atom_site_aniso_U_22
_atom_site_aniso_U_33
_atom_site_aniso_U_23
_atom_site_aniso_U_13
_atom_site_aniso_U_12
S1 0.0230(3) 0.0238(3) 0.0203(3) 0.0000(2) 0.0020(2) -0.0010(2)
O1 0.0273(10) 0.0344(10) 0.0341(10) -0.0032(8) -0.0029(8) 0.0012(8)
O2 0.0373(10) 0.0292(9) 0.0203(8) 0.0004(7) 0.0085(7) -0.0046(8)
N1 0.0183(9) 0.0118(9) 0.0292(10) 0.0011(8) 0.0035(8) -0.0013(7)
N2 0.0294(11) 0.0190(10) 0.0192(9) -0.0007(8) 0.0073(8) 0.0062(8)
C1 0.0219(11) 0.0191(11) 0.0244(11) 0.0022(9) 0.0080(9) -0.0002(9)
C2 0.0240(12) 0.0232(12) 0.0327(13) 0.0042(10) 0.0080(10) 0.0020(10)
C3 0.0299(13) 0.0191(12) 0.0452(15) -0.0005(11) 0.0157(12) 0.0048(10)
C4 0.0292(13) 0.0208(12) 0.0356(13) -0.0083(10) 0.0122(11) -0.0020(10)
C5 0.0228(12) 0.0180(11) 0.0255(11) -0.0039(9) 0.0076(9) -0.0017(9)
C6 0.0173(11) 0.0147(10) 0.0254(11) 0.0025(9) 0.0073(9) -0.0010(9)
C7 0.0214(11) 0.0147(10) 0.0171(10) -0.0004(8) 0.0050(8) -0.0006(9)
C8 0.0184(11) 0.0173(11) 0.0232(11) -0.0033(9) 0.0079(9) -0.0012(9)
C9 0.0209(12) 0.0192(11) 0.0303(12) -0.0009(10) 0.0065(10) -0.0009(9)
C10 0.0270(13) 0.0170(11) 0.0409(14) -0.0005(10) 0.0138(11) -0.0015(10)
C11 0.0263(13) 0.0247(13) 0.0392(14) -0.0118(11) 0.0134(11) -0.0122(11)
C12 0.0233(12) 0.0304(13) 0.0284(12) -0.0062(10) 0.0096(10) -0.0077(11)
C13 0.0206(11) 0.0206(11) 0.0220(11) -0.0006(9) 0.0068(9) -0.0017(9)
C20 0.0198(11) 0.0137(10) 0.0132(9) -0.0005(8) 0.0015(8) 0.0002(9)
C21 0.0197(11) 0.0123(10) 0.0199(10) -0.0002(8) 0.0070(9) 0.0009(9)
C22 0.0201(11) 0.0185(11) 0.0173(10) -0.0015(8) 0.0044(8) 0.0000(9)
C23 0.0219(11) 0.0158(10) 0.0179(10) 0.0020(8) 0.0049(9) -0.0009(9)
C24 0.0183(11) 0.0129(10) 0.0237(11) -0.0021(8) 0.0062(9) -0.0019(9)
C25 0.0201(11) 0.0175(11) 0.0187(10) -0.0023(8) 0.0029(9) 0.0002(9)
C26 0.0191(11) 0.0144(10) 0.0179(10) 0.0012(8) 0.0043(9) 0.0019(9)
C27 0.0215(11) 0.0159(10) 0.0146(10) -0.0027(8) 0.0009(8) 0.0001(9)
C28 0.0241(12) 0.0197(11) 0.0183(10) -0.0025(9) 0.0042(9) -0.0018(9)
C29 0.0253(12) 0.0232(12) 0.0228(11) -0.0053(10) 0.0037(9) 0.0033(10)
C30 0.0303(13) 0.0208(12) 0.0182(11) -0.0005(9) 0.0030(9) 0.0067(10)
C31 0.0317(13) 0.0165(11) 0.0173(10) -0.0010(9) 0.0058(9) -0.0022(10)
C32 0.0242(12) 0.0178(11) 0.0177(10) -0.0023(9) 0.0039(9) -0.0022(9)
C33 0.0195(11) 0.0147(10) 0.0309(12) 0.0067(9) 0.0045(10) -0.0024(9)
C34 0.0291(14) 0.0185(11) 0.0362(14) 0.0017(10) 0.0007(11) -0.0013(10)
C35 0.0304(14) 0.0247(13) 0.0448(16) 0.0022(12) -0.0075(12) -0.0077(11)
C36 0.0193(13) 0.0335(15) 0.0592(18) 0.0138(13) 0.0002(12) -0.0026(11)
C37 0.0259(14) 0.0294(14) 0.0531(17) 0.0120(13) 0.0135(12) 0.0045(11)
C38 0.0254(12) 0.0221(12) 0.0330(13) 0.0055(10) 0.0081(10) -0.0007(10)
C41 0.0164(10) 0.0144(10) 0.0185(10) -0.0019(8) 0.0033(8) -0.0028(8)
C42 0.0212(11) 0.0154(10) 0.0174(10) -0.0009(8) 0.0044(9) -0.0004(9)
C43 0.0248(12) 0.0144(10) 0.0192(10) 0.0000(8) 0.0060(9) 0.0003(9)
C44 0.0182(11) 0.0177(11) 0.0187(10) -0.0026(8) 0.0028(9) 0.0005(9)
C45 0.0216(11) 0.0239(12) 0.0161(10) 0.0005(9) 0.0056(9) -0.0009(9)
C46 0.0204(11) 0.0186(11) 0.0163(10) 0.0037(8) 0.0017(8) 0.0003(9)
C47 0.0229(12) 0.0189(11) 0.0201(11) -0.0013(9) 0.0078(9) 0.0069(9)
C48 0.0223(11) 0.0192(11) 0.0228(11) -0.0043(9) 0.0087(9) 0.0010(9)
C49 0.0225(12) 0.0283(13) 0.0213(11) -0.0004(9) 0.0060(9) 0.0072(10)
C50 0.0296(13) 0.0233(12) 0.0272(12) 0.0058(10) 0.0121(10) 0.0081(10)
C51 0.0331(14) 0.0176(11) 0.0373(14) -0.0004(10) 0.0147(11) -0.0011(10)
C52 0.0238(12) 0.0226(12) 0.0278(12) -0.0040(10) 0.0057(10) -0.0004(10)
C53 0.0262(12) 0.0161(11) 0.0206(11) -0.0029(9) 0.0076(9) 0.0032(9)
C54 0.0209(12) 0.0410(15) 0.0271(12) -0.0114(11) 0.0058(10) 0.0042(11)
C55 0.0257(13) 0.0430(16) 0.0257(13) -0.0102(11) 0.0002(10) 0.0042(12)
C56 0.0334(14) 0.0258(12) 0.0196(11) -0.0039(9) 0.0068(10) 0.0029(11)
C57 0.0260(12) 0.0220(12) 0.0253(11) -0.0013(9) 0.0101(10) 0.0013(10)
C58 0.0240(12) 0.0174(11) 0.0219(11) 0.0010(9) 0.0044(9) 0.0028(9)
Cl1 0.0405(4) 0.0376(4) 0.0258(3) -0.0025(3) 0.0103(3) -0.0126(3)
Cl2 0.0552(5) 0.1007(8) 0.0464(4) -0.0025(5) 0.0257(4) -0.0289(5)
Cl3 0.0893(8) 0.0387(5) 0.0781(7) 0.0172(4) -0.0214(6) -0.0084(5)
C1S 0.0423(17) 0.0369(16) 0.0335(14) 0.0032(12) 0.0024(12) -0.0114(13)

loop_
_atom_type_symbol
_atom_type_description
_atom_type_scat_dispersion_real
_atom_type_scat_dispersion_imag
_atom_type_scat_source
C C 0.0181 0.0091 'International Tables Vol C Tables 4.2.6.8 and 6.1.1.4'
H H 0.0000 0.0000 'International Tables Vol C Tables 4.2.6.8 and 6.1.1.4'
Cl Cl 0.3639 0.7018 'International Tables Vol C Tables 4.2.6.8 and 6.1.1.4'
N N 0.0311 0.0180 'International Tables Vol C Tables 4.2.6.8 and 6.1.1.4'
O O 0.0492 0.0322 'International Tables Vol C Tables 4.2.6.8 and 6.1.1.4'
S S 0.3331 0.5567 'International Tables Vol C Tables 4.2.6.8 and 6.1.1.4'

loop_
_geom_angle_atom_site_label_1
_geom_angle_atom_site_label_2
_geom_angle_atom_site_label_3
_geom_angle
O1 S1 O2 117.58(11)
O1 S1 C1 109.24(11)
O1 S1 C13 110.31(11)
O2 S1 C1 108.97(11)
O2 S1 C13 108.62(11)
C1 S1 C13 100.80(11)
C24 N1 C33 117.62(18)
C27 N1 C24 121.03(19)
C27 N1 C33 121.23(19)
C44 N2 C47 119.57(18)
C44 N2 C53 120.21(19)
C53 N2 C47 117.87(18)
C2 C1 S1 120.30(19)
C2 C1 C6 122.7(2)
C6 C1 S1 117.02(18)
C3 C2 C1 119.0(2)
C2 C3 C4 119.8(2)
C3 C4 C5 120.7(2)
C4 C5 C6 120.6(2)
C1 C6 C7 119.8(2)
C5 C6 C1 117.3(2)
C5 C6 C7 122.8(2)
C8 C7 C6 114.06(19)
C20 C7 C6 120.8(2)
C20 C7 C8 124.7(2)
C9 C8 C7 124.9(2)
C9 C8 C13 116.8(2)
C13 C8 C7 118.3(2)
C10 C9 C8 121.0(2)
C11 C10 C9 121.2(2)
C10 C11 C12 119.3(2)
C13 C12 C11 119.0(2)
C8 C13 S1 117.99(17)
C12 C13 S1 119.33(19)
C12 C13 C8 122.7(2)
C7 C20 C21 120.0(2)
C7 C20 C41 126.1(2)
C41 C20 C21 113.32(18)
C22 C21 C20 120.8(2)
C26 C21 C20 120.50(19)
C26 C21 C22 118.7(2)
C23 C22 C21 120.8(2)
C22 C23 C24 120.4(2)
C23 C24 N1 121.1(2)
C25 C24 N1 119.9(2)
C25 C24 C23 119.0(2)
C26 C25 C24 120.4(2)
C25 C26 C21 120.6(2)
C28 C27 N1 120.8(2)
C32 C27 N1 120.6(2)
C32 C27 C28 118.6(2)
C29 C28 C27 120.2(2)
C30 C29 C28 120.9(2)
C31 C30 C29 118.9(2)
C30 C31 C32 121.2(2)
C31 C32 C27 120.2(2)
C34 C33 N1 120.7(2)
C34 C33 C38 119.6(2)
C38 C33 N1 119.7(2)
C33 C34 C35 119.3(3)
C36 C35 C34 120.7(3)
C37 C36 C35 119.6(3)
C36 C37 C38 120.2(3)
C37 C38 C33 120.5(3)
C42 C41 C20 125.36(19)
C42 C41 C46 117.4(2)
C46 C41 C20 117.02(19)
C41 C42 C43 121.5(2)
C42 C43 C44 120.7(2)
N2 C44 C43 121.9(2)
C45 C44 N2 120.4(2)
C45 C44 C43 117.7(2)
C46 C45 C44 121.1(2)
C45 C46 C41 121.3(2)
C48 C47 N2 119.4(2)
C52 C47 N2 120.2(2)
C52 C47 C48 120.4(2)
C49 C48 C47 119.8(2)
C48 C49 C50 119.9(2)
C49 C50 C51 120.1(2)
C52 C51 C50 120.1(2)
C47 C52 C51 119.8(2)
C54 C53 N2 121.4(2)
C54 C53 C58 119.5(2)
C58 C53 N2 119.1(2)
C53 C54 C55 120.3(2)
C56 C55 C54 120.6(2)
C55 C56 C57 119.2(2)
C56 C57 C58 120.8(2)
C57 C58 C53 119.6(2)
Cl2 C1S Cl1 108.91(17)
Cl3 C1S Cl1 110.23(17)
Cl3 C1S Cl2 111.82(17)

loop_
_geom_bond_atom_site_label_1
_geom_bond_atom_site_label_2
_geom_bond_distance
S1 O1 1.4383(19)
S1 O2 1.4490(18)
S1 C1 1.759(2)
S1 C13 1.765(2)
N1 C24 1.424(3)
N1 C27 1.412(3)
N1 C33 1.430(3)
N2 C44 1.400(3)
N2 C47 1.435(3)
N2 C53 1.434(3)
C1 C2 1.392(3)
C1 C6 1.395(3)
C2 C3 1.375(4)
C3 C4 1.392(4)
C4 C5 1.392(3)
C5 C6 1.393(3)
C6 C7 1.494(3)
C7 C8 1.491(3)
C7 C20 1.349(3)
C8 C9 1.393(3)
C8 C13 1.405(3)
C9 C10 1.388(3)
C10 C11 1.382(4)
C11 C12 1.397(4)
C12 C13 1.385(3)
C20 C21 1.494(3)
C20 C41 1.492(3)
C21 C22 1.395(3)
C21 C26 1.395(3)
C22 C23 1.381(3)
C23 C24 1.399(3)
C24 C25 1.390(3)
C25 C26 1.390(3)
C27 C28 1.409(3)
C27 C32 1.396(3)
C28 C29 1.390(3)
C29 C30 1.388(4)
C30 C31 1.383(4)
C31 C32 1.392(3)
C33 C34 1.388(4)
C33 C38 1.390(4)
C34 C35 1.395(4)
C35 C36 1.390(5)
C36 C37 1.375(4)
C37 C38 1.386(4)
C41 C42 1.387(3)
C41 C46 1.404(3)
C42 C43 1.390(3)
C43 C44 1.401(3)
C44 C45 1.397(3)
C45 C46 1.381(3)
C47 C48 1.393(3)
C47 C52 1.387(3)
C48 C49 1.390(3)
C49 C50 1.392(4)
C50 C51 1.393(4)
C51 C52 1.388(4)
C53 C54 1.384(3)
C53 C58 1.391(3)
C54 C55 1.385(4)
C55 C56 1.379(4)
C56 C57 1.384(4)
C57 C58 1.387(3)
Cl1 C1S 1.762(3)
Cl2 C1S 1.757(3)
Cl3 C1S 1.756(3)

loop_
_geom_torsion_atom_site_label_1
_geom_torsion_atom_site_label_2
_geom_torsion_atom_site_label_3
_geom_torsion_atom_site_label_4
_geom_torsion
S1 C1 C2 C3 -178.21(19)
S1 C1 C6 C5 179.74(17)
S1 C1 C6 C7 -3.2(3)
O1 S1 C1 C2 -24.0(2)
O1 S1 C1 C6 157.23(18)
O1 S1 C13 C8 -154.77(18)
O1 S1 C13 C12 25.2(2)
O2 S1 C1 C2 105.7(2)
O2 S1 C1 C6 -73.1(2)
O2 S1 C13 C8 75.0(2)
O2 S1 C13 C12 -105.0(2)
N1 C24 C25 C26 -179.9(2)
N1 C27 C28 C29 -177.5(2)
N1 C27 C32 C31 178.3(2)
N1 C33 C34 C35 179.8(2)
N1 C33 C38 C37 -178.3(2)
N2 C44 C45 C46 179.2(2)
N2 C47 C48 C49 177.0(2)
N2 C47 C52 C51 -177.1(2)
N2 C53 C54 C55 178.7(3)
N2 C53 C58 C57 -179.1(2)
C1 S1 C13 C8 -39.4(2)
C1 S1 C13 C12 140.6(2)
C1 C2 C3 C4 -1.4(4)
C1 C6 C7 C8 -44.9(3)
C1 C6 C7 C20 127.9(2)
C2 C1 C6 C5 1.0(3)
C2 C1 C6 C7 178.1(2)
C2 C3 C4 C5 0.9(4)
C3 C4 C5 C6 0.7(4)
C4 C5 C6 C1 -1.6(3)
C4 C5 C6 C7 -178.5(2)
C5 C6 C7 C8 131.9(2)
C5 C6 C7 C20 -55.3(3)
C6 C1 C2 C3 0.5(4)
C6 C7 C8 C9 -130.7(2)
C6 C7 C8 C13 46.5(3)
C6 C7 C20 C21 -5.2(3)
C6 C7 C20 C41 -175.94(19)
C7 C8 C9 C10 179.9(2)
C7 C8 C13 S1 -0.4(3)
C7 C8 C13 C12 179.5(2)
C7 C20 C21 C22 -61.5(3)
C7 C20 C21 C26 120.6(2)
C7 C20 C41 C42 -73.7(3)
C7 C20 C41 C46 111.3(3)
C8 C7 C20 C21 166.8(2)
C8 C7 C20 C41 -3.9(3)
C8 C9 C10 C11 -0.2(4)
C9 C8 C13 S1 176.99(17)
C9 C8 C13 C12 -3.0(3)
C9 C10 C11 C12 -2.1(4)
C10 C11 C12 C13 1.8(4)
C11 C12 C13 S1 -179.22(18)
C11 C12 C13 C8 0.8(4)
C13 S1 C1 C2 -140.2(2)
C13 S1 C1 C6 41.1(2)
C13 C8 C9 C10 2.7(3)
C20 C7 C8 C9 56.8(3)
C20 C7 C8 C13 -126.0(2)
C20 C21 C22 C23 -179.5(2)
C20 C21 C26 C25 -178.4(2)
C20 C41 C42 C43 -178.7(2)
C20 C41 C46 C45 180.0(2)
C21 C20 C41 C42 115.0(2)
C21 C20 C41 C46 -59.9(3)
C21 C22 C23 C24 -1.8(3)
C22 C21 C26 C25 3.6(3)
C22 C23 C24 N1 -178.0(2)
C22 C23 C24 C25 2.9(3)
C23 C24 C25 C26 -0.8(3)
C24 N1 C27 C28 22.7(3)
C24 N1 C27 C32 -156.3(2)
C24 N1 C33 C34 -129.7(2)
C24 N1 C33 C38 49.5(3)
C24 C25 C26 C21 -2.5(3)
C26 C21 C22 C23 -1.5(3)
C27 N1 C24 C23 44.1(3)
C27 N1 C24 C25 -136.8(2)
C27 N1 C33 C34 46.2(3)
C27 N1 C33 C38 -134.5(2)
C27 C28 C29 C30 -0.9(3)
C28 C27 C32 C31 -0.6(3)
C28 C29 C30 C31 -0.4(3)
C29 C30 C31 C32 1.2(3)
C30 C31 C32 C27 -0.7(3)
C32 C27 C28 C29 1.4(3)
C33 N1 C24 C23 -140.0(2)
C33 N1 C24 C25 39.1(3)
C33 N1 C27 C28 -153.1(2)
C33 N1 C27 C32 28.0(3)
C33 C34 C35 C36 -1.6(4)
C34 C33 C38 C37 1.0(4)
C34 C35 C36 C37 1.1(4)
C35 C36 C37 C38 0.5(4)
C36 C37 C38 C33 -1.6(4)
C38 C33 C34 C35 0.5(4)
C41 C20 C21 C22 110.4(2)
C41 C20 C21 C26 -67.5(3)
C41 C42 C43 C44 -0.7(3)
C42 C41 C46 C45 4.6(3)
C42 C43 C44 N2 -178.3(2)
C42 C43 C44 C45 4.3(3)
C43 C44 C45 C46 -3.4(3)
C44 N2 C47 C48 -71.9(3)
C44 N2 C47 C52 106.0(3)
C44 N2 C53 C54 -42.3(3)
C44 N2 C53 C58 137.5(2)
C44 C45 C46 C41 -1.1(3)
C46 C41 C42 C43 -3.7(3)
C47 N2 C44 C43 -8.8(3)
C47 N2 C44 C45 168.6(2)
C47 N2 C53 C54 120.3(3)
C47 N2 C53 C58 -60.0(3)
C47 C48 C49 C50 -0.1(3)
C48 C47 C52 C51 0.8(4)
C48 C49 C50 C51 1.1(4)
C49 C50 C51 C52 -1.1(4)
C50 C51 C52 C47 0.2(4)
C52 C47 C48 C49 -0.9(3)
C53 N2 C44 C43 153.5(2)
C53 N2 C44 C45 -29.2(3)
C53 N2 C47 C48 125.5(2)
C53 N2 C47 C52 -56.7(3)
C53 C54 C55 C56 0.9(4)
C54 C53 C58 C57 0.7(4)
C54 C55 C56 C57 -0.3(4)
C55 C56 C57 C58 -0.1(4)
C56 C57 C58 C53 -0.1(4)
C58 C53 C54 C55 -1.1(4)
